data_7238598
loop_
_publ_author_name
'Zuo, Weiwei'
'Rosa, Vitor'
'Tourbillon, Clarisse'
'Specklin, David'
'Khaled, Cheaib'
'Kurmoo, Mohamedally'
'Welter, Richard'

_publ_section_title
;
 Mononuclear and dinuclear complexes of manganese(iii) and Iron(iii)
 supported by 2-salicyloylhydrazono-1,3-dithiane ligand: synthesis,
 characterization and magnetic properties
;
_journal_issue 6
_journal_name_full 'RSC Advances'
_journal_page_first 2517
_journal_paper_doi 10.1039/c2ra01316a
_journal_volume 2
_journal_year 2012
_chemical_formula_moiety 'C27 H29 Mn N4 O6 S4'
_chemical_formula_sum 'C27 H29 Mn N4 O6 S4'
_chemical_formula_weight 688.72
_space_group_IT_number 14
_space_group_name_Hall '-P 2ybc'
_space_group_name_H-M_alt 'P 1 21/c 1'
_symmetry_cell_setting monoclinic
_symmetry_space_group_name_Hall '-P 2ybc'
_symmetry_space_group_name_H-M 'P 1 21/c 1'
_atom_sites_solution_hydrogens geom
_atom_sites_solution_primary direct
_atom_sites_solution_secondary difmap
_audit_creation_method SHELXL-97
_cell_angle_alpha 90.00
_cell_angle_beta 98.49(1)
_cell_angle_gamma 90.00
_cell_formula_units_Z 4
_cell_length_a 11.712(5)
_cell_length_b 12.670(5)
_cell_length_c 20.965(5)
_cell_measurement_reflns_used 19821
_cell_measurement_temperature 173(2)
_cell_measurement_theta_max 30.034
_cell_measurement_theta_min 0.998
_cell_volume 3076.9(19)
_computing_cell_refinement 'Denzo (Nonius B.V., 1998)'
_computing_data_collection 'Collect (Nonius B.V., 1998)'
_computing_data_reduction 'Denzo (Nonius B.V., 1998)'
_computing_molecular_graphics 'PLATON 98 (Spek, 1998)'
_computing_publication_material 'SHELXL-97 (Sheldrick, 1997)'
_computing_structure_refinement 'SHELXL-97 (Sheldrick, 1997)'
_computing_structure_solution 'SHELXS-97 (Sheldrick, 1997)'
_diffrn_ambient_temperature 173(2)
_diffrn_measured_fraction_theta_full 0.998
_diffrn_measured_fraction_theta_max 0.998
_diffrn_measurement_device_type KappaCCD
_diffrn_measurement_method '\p scans'
_diffrn_radiation_monochromator graphite
_diffrn_radiation_source 'fine-focus sealed tube'
_diffrn_radiation_type MoK\a
_diffrn_radiation_wavelength 0.71069
_diffrn_reflns_av_R_equivalents 0.0503
_diffrn_reflns_av_sigmaI/netI 0.0644
_diffrn_reflns_limit_h_max 16
_diffrn_reflns_limit_h_min -15
_diffrn_reflns_limit_k_max 17
_diffrn_reflns_limit_k_min -15
_diffrn_reflns_limit_l_max 29
_diffrn_reflns_limit_l_min -23
_diffrn_reflns_number 23981
_diffrn_reflns_theta_full 30.03
_diffrn_reflns_theta_max 30.03
_diffrn_reflns_theta_min 1.76
_exptl_absorpt_coefficient_mu 0.748
_exptl_absorpt_correction_type none
_exptl_crystal_colour 'dark red'
_exptl_crystal_density_diffrn 1.487
_exptl_crystal_density_method 'not measured'
_exptl_crystal_description prism
_exptl_crystal_F_000 1424
_exptl_crystal_size_max 0.13
_exptl_crystal_size_mid 0.11
_exptl_crystal_size_min 0.10
_refine_diff_density_max 0.603
_refine_diff_density_min -0.711
_refine_diff_density_rms 0.067
_refine_ls_extinction_method none
_refine_ls_goodness_of_fit_ref 1.007
_refine_ls_hydrogen_treatment constr
_refine_ls_matrix_type full
_refine_ls_number_parameters 379
_refine_ls_number_reflns 8992
_refine_ls_number_restraints 0
_refine_ls_restrained_S_all 1.007
_refine_ls_R_factor_all 0.1079
_refine_ls_R_factor_gt 0.0535
_refine_ls_shift/su_max 0.000
_refine_ls_shift/su_mean 0.000
_refine_ls_structure_factor_coef Fsqd
_refine_ls_weighting_details 'calc w=1/[\s^2^(Fo^2^)+(0.0701P)^2^+1.0720P] where P=(Fo^2^+2Fc^2^)/3'
_refine_ls_weighting_scheme calc
_refine_ls_wR_factor_gt 0.1308
_refine_ls_wR_factor_ref 0.1543
_reflns_number_gt 5256
_reflns_number_total 8992
_reflns_threshold_expression >2sigma(I)
_cod_data_source_file c2ra01316a.txt
_cod_data_source_block complex_1
_cod_original_sg_symbol_H-M 'P 21/c'
_cod_database_code 7238598

loop_
_symmetry_equiv_pos_as_xyz
'x, y, z'
'-x, y+1/2, -z+1/2'
'-x, -y, -z'
'x, -y-1/2, z-1/2'

loop_
_atom_site_label
_atom_site_type_symbol
_atom_site_fract_x
_atom_site_fract_y
_atom_site_fract_z
_atom_site_U_iso_or_equiv
_atom_site_adp_type
_atom_site_occupancy
_atom_site_symmetry_multiplicity
_atom_site_calc_flag
Mn Mn 0.16802(3) 0.05032(3) 0.808873(18) 0.03571(12) Uani 1 1 d
S1 S -0.11184(7) -0.09999(8) 0.93398(4) 0.0617(3) Uani 1 1 d
S2 S -0.15735(6) 0.00023(8) 0.80214(4) 0.0585(2) Uani 1 1 d
S3 S 0.47485(8) 0.28396(7) 0.75513(4) 0.0652(3) Uani 1 1 d
S4 S 0.41165(9) 0.05972(7) 0.71100(5) 0.0742(3) Uani 1 1 d
O1 O 0.15582(16) -0.22765(18) 1.00797(9) 0.0522(5) Uani 1 1 d
H1O H 0.1159 -0.1909 0.9797 0.078 Uiso 1 1 calc
O2 O 0.27346(15) -0.02602(15) 0.87127(8) 0.0410(4) Uani 1 1 d
O3 O 0.3425(2) 0.44643(17) 0.87068(11) 0.0614(6) Uani 1 1 d
H3O H 0.3481 0.3930 0.8476 0.092 Uiso 1 1 calc
O4 O 0.15706(15) 0.16200(15) 0.86964(8) 0.0428(4) Uani 1 1 d
O5 O 0.17168(16) -0.06507(14) 0.75042(8) 0.0396(4) Uani 1 1 d
O6 O 0.06253(16) 0.12553(14) 0.74705(9) 0.0429(4) Uani 1 1 d
N1 N 0.11820(17) -0.09136(18) 0.91605(10) 0.0359(5) Uani 1 1 d
N2 N 0.05029(17) -0.04120(16) 0.86501(10) 0.0342(5) Uani 1 1 d
C18 C 0.2218(2) 0.2446(2) 0.86780(12) 0.0358(5) Uani 1 1 d
N3 N 0.29919(18) 0.25640(17) 0.82899(10) 0.0373(5) Uani 1 1 d
C1 C 0.2686(2) -0.2074(2) 1.00746(12) 0.0430(6) Uani 1 1 d
C2 C 0.3481(3) -0.2585(3) 1.05256(14) 0.0528(7) Uani 1 1 d
H2 H 0.3217 -0.3076 1.0814 0.063 Uiso 1 1 calc
C3 C 0.4645(3) -0.2396(3) 1.05646(16) 0.0625(9) Uani 1 1 d
H3 H 0.5177 -0.2769 1.0869 0.075 Uiso 1 1 calc
C4 C 0.5044(3) -0.1657(3) 1.01569(16) 0.0629(9) Uani 1 1 d
H4 H 0.5844 -0.1498 1.0196 0.075 Uiso 1 1 calc
C5 C 0.4273(2) -0.1162(3) 0.97000(14) 0.0509(7) Uani 1 1 d
H5 H 0.4552 -0.0678 0.9413 0.061 Uiso 1 1 calc
C6 C 0.3083(2) -0.1348(2) 0.96435(12) 0.0390(6) Uani 1 1 d
C7 C 0.2293(2) -0.0804(2) 0.91427(12) 0.0361(6) Uani 1 1 d
C8 C -0.0595(2) -0.0459(2) 0.86731(12) 0.0371(6) Uani 1 1 d
C9 C -0.2606(3) -0.1235(3) 0.90007(19) 0.0701(10) Uani 1 1 d
H9A H -0.2621 -0.1701 0.8620 0.084 Uiso 1 1 calc
H9B H -0.2986 -0.1619 0.9323 0.084 Uiso 1 1 calc
C10 C -0.3301(3) -0.0255(3) 0.87979(17) 0.0613(9) Uani 1 1 d
H10A H -0.3551 0.0070 0.9184 0.074 Uiso 1 1 calc
H10B H -0.4003 -0.0460 0.8501 0.074 Uiso 1 1 calc
C11 C -0.2640(3) 0.0558(3) 0.84677(19) 0.0680(10) Uani 1 1 d
H11A H -0.2248 0.1047 0.8798 0.082 Uiso 1 1 calc
H11B H -0.3197 0.0977 0.8168 0.082 Uiso 1 1 calc
C12 C 0.2727(3) 0.4245(2) 0.91459(14) 0.0482(7) Uani 1 1 d
C13 C 0.2609(3) 0.5004(3) 0.96088(16) 0.0609(9) Uani 1 1 d
H13 H 0.3036 0.5643 0.9617 0.073 Uiso 1 1 calc
C14 C 0.1874(4) 0.4836(3) 1.00604(16) 0.0690(10) Uani 1 1 d
H14 H 0.1797 0.5362 1.0374 0.083 Uiso 1 1 calc
C15 C 0.1255(3) 0.3915(3) 1.00580(15) 0.0613(9) Uani 1 1 d
H15 H 0.0751 0.3805 1.0368 0.074 Uiso 1 1 calc
C16 C 0.1368(3) 0.3149(2) 0.96044(12) 0.0458(7) Uani 1 1 d
H16 H 0.0940 0.2513 0.9606 0.055 Uiso 1 1 calc
C17 C 0.2100(2) 0.3290(2) 0.91429(12) 0.0392(6) Uani 1 1 d
N4 N 0.30692(18) 0.16759(18) 0.79017(10) 0.0384(5) Uani 1 1 d
C19 C 0.3871(2) 0.1724(2) 0.75451(12) 0.0401(6) Uani 1 1 d
C20 C 0.5712(4) 0.2584(4) 0.6995(2) 0.1002(16) Uani 1 1 d
H20A H 0.5755 0.3251 0.6753 0.120 Uiso 1 1 calc
H20B H 0.6479 0.2493 0.7259 0.120 Uiso 1 1 calc
C21 C 0.5635(6) 0.1822(4) 0.6554(3) 0.137(3) Uani 1 1 d
H21A H 0.6293 0.1339 0.6684 0.164 Uiso 1 1 calc
H21B H 0.5770 0.2158 0.6145 0.164 Uiso 1 1 calc
C22 C 0.4584(4) 0.1145(3) 0.63972(17) 0.0749(11) Uani 1 1 d
H22A H 0.4753 0.0562 0.6111 0.090 Uiso 1 1 calc
H22B H 0.3950 0.1572 0.6161 0.090 Uiso 1 1 calc
C23 C 0.1185(3) -0.1852(3) 0.66615(15) 0.0543(8) Uani 1 1 d
H23A H 0.1992 -0.2084 0.6749 0.081 Uiso 1 1 calc
H23B H 0.0943 -0.1804 0.6195 0.081 Uiso 1 1 calc
H23C H 0.0695 -0.2362 0.6845 0.081 Uiso 1 1 calc
C24 C 0.1072(2) -0.0790(2) 0.69621(13) 0.0401(6) Uani 1 1 d
C25 C 0.0299(3) -0.0051(2) 0.66648(13) 0.0454(7) Uani 1 1 d
H25 H -0.0130 -0.0227 0.6258 0.055 Uiso 1 1 calc
C26 C 0.0115(2) 0.0929(2) 0.69229(13) 0.0422(6) Uani 1 1 d
C27 C -0.0721(3) 0.1705(3) 0.65731(15) 0.0630(9) Uani 1 1 d
H27A H -0.1361 0.1817 0.6818 0.094 Uiso 1 1 calc
H27B H -0.1021 0.1427 0.6145 0.094 Uiso 1 1 calc
H27C H -0.0326 0.2376 0.6528 0.094 Uiso 1 1 calc

loop_
_atom_site_aniso_label
_atom_site_aniso_U_11
_atom_site_aniso_U_22
_atom_site_aniso_U_33
_atom_site_aniso_U_23
_atom_site_aniso_U_13
_atom_site_aniso_U_12
Mn 0.0375(2) 0.0317(2) 0.0399(2) -0.00271(17) 0.01215(16) -0.00264(17)
S1 0.0409(4) 0.0851(7) 0.0608(5) 0.0281(5) 0.0134(3) -0.0090(4)
S2 0.0381(4) 0.0868(7) 0.0513(4) 0.0147(4) 0.0087(3) 0.0031(4)
S3 0.0764(6) 0.0579(5) 0.0698(5) -0.0077(4) 0.0388(4) -0.0280(5)
S4 0.0892(7) 0.0477(5) 0.1009(7) -0.0131(5) 0.0646(6) -0.0084(5)
O1 0.0432(11) 0.0582(14) 0.0537(11) 0.0167(10) 0.0022(9) -0.0106(10)
O2 0.0349(9) 0.0465(11) 0.0433(10) 0.0029(9) 0.0112(8) -0.0048(8)
O3 0.0702(15) 0.0419(12) 0.0769(15) -0.0122(11) 0.0267(12) -0.0160(11)
O4 0.0455(10) 0.0388(11) 0.0479(10) -0.0090(9) 0.0194(8) -0.0087(9)
O5 0.0431(10) 0.0349(10) 0.0417(10) -0.0035(8) 0.0096(8) 0.0016(8)
O6 0.0493(11) 0.0320(10) 0.0482(11) -0.0004(8) 0.0100(8) 0.0020(9)
N1 0.0329(11) 0.0354(12) 0.0400(11) -0.0006(10) 0.0073(9) -0.0044(9)
N2 0.0323(11) 0.0336(12) 0.0370(11) -0.0015(9) 0.0062(8) -0.0034(9)
C18 0.0374(13) 0.0326(14) 0.0368(13) 0.0022(11) 0.0031(10) 0.0019(11)
N3 0.0414(12) 0.0332(12) 0.0375(11) -0.0003(9) 0.0071(9) -0.0023(10)
C1 0.0436(15) 0.0439(16) 0.0408(14) -0.0030(12) 0.0041(11) -0.0058(13)
C2 0.0530(18) 0.0526(19) 0.0511(16) 0.0073(15) 0.0019(13) 0.0005(15)
C3 0.0516(19) 0.072(2) 0.0600(19) 0.0069(18) -0.0036(15) 0.0100(17)
C4 0.0391(16) 0.083(3) 0.065(2) 0.0061(19) 0.0046(15) 0.0041(17)
C5 0.0405(15) 0.061(2) 0.0522(16) 0.0006(15) 0.0107(13) -0.0030(14)
C6 0.0359(13) 0.0420(15) 0.0395(13) -0.0066(12) 0.0064(11) -0.0034(12)
C7 0.0375(13) 0.0338(14) 0.0381(13) -0.0073(11) 0.0088(10) -0.0046(11)
C8 0.0365(13) 0.0351(14) 0.0411(13) -0.0015(11) 0.0102(10) -0.0066(11)
C9 0.0429(17) 0.074(3) 0.096(3) 0.016(2) 0.0200(17) -0.0163(17)
C10 0.0397(16) 0.072(2) 0.074(2) -0.0020(18) 0.0148(15) -0.0103(16)
C11 0.0458(18) 0.074(3) 0.087(2) 0.008(2) 0.0163(17) 0.0088(17)
C12 0.0531(17) 0.0389(16) 0.0532(17) -0.0026(13) 0.0102(13) -0.0037(14)
C13 0.076(2) 0.0390(18) 0.068(2) -0.0126(16) 0.0121(17) -0.0080(16)
C14 0.098(3) 0.052(2) 0.060(2) -0.0205(17) 0.0242(19) -0.003(2)
C15 0.084(2) 0.054(2) 0.0501(17) -0.0086(16) 0.0254(16) 0.0019(19)
C16 0.0591(18) 0.0402(16) 0.0397(14) 0.0029(12) 0.0127(12) 0.0006(14)
C17 0.0450(15) 0.0331(14) 0.0383(13) 0.0007(11) 0.0022(11) 0.0026(12)
N4 0.0397(12) 0.0329(12) 0.0447(12) -0.0001(10) 0.0134(9) -0.0025(10)
C19 0.0381(14) 0.0385(15) 0.0451(14) 0.0018(12) 0.0109(11) -0.0013(12)
C20 0.064(2) 0.127(4) 0.121(4) -0.020(3) 0.052(2) -0.025(3)
C21 0.190(6) 0.079(3) 0.181(5) -0.042(4) 0.156(5) -0.051(4)
C22 0.093(3) 0.075(3) 0.060(2) 0.0001(19) 0.0258(19) 0.025(2)
C23 0.065(2) 0.0435(17) 0.0548(17) -0.0117(14) 0.0102(14) 0.0053(15)
C24 0.0441(15) 0.0368(15) 0.0431(14) -0.0025(12) 0.0193(12) -0.0049(12)
C25 0.0541(17) 0.0410(16) 0.0414(14) -0.0021(13) 0.0078(12) 0.0003(13)
C26 0.0456(15) 0.0404(15) 0.0422(14) 0.0064(13) 0.0116(12) -0.0012(13)
C27 0.077(2) 0.052(2) 0.0568(18) 0.0109(16) 0.0003(16) 0.0147(18)

loop_
_atom_type_symbol
_atom_type_description
_atom_type_scat_dispersion_real
_atom_type_scat_dispersion_imag
_atom_type_scat_source
C C 0.0033 0.0016 'International Tables Vol C Tables 4.2.6.8 and 6.1.1.4'
H H 0.0000 0.0000 'International Tables Vol C Tables 4.2.6.8 and 6.1.1.4'
N N 0.0061 0.0033 'International Tables Vol C Tables 4.2.6.8 and 6.1.1.4'
O O 0.0106 0.0060 'International Tables Vol C Tables 4.2.6.8 and 6.1.1.4'
S S 0.1246 0.1234 'International Tables Vol C Tables 4.2.6.8 and 6.1.1.4'
Mn Mn 0.3368 0.7283 'International Tables Vol C Tables 4.2.6.8 and 6.1.1.4'

loop_
_geom_angle_atom_site_label_1
_geom_angle_atom_site_label_2
_geom_angle_atom_site_label_3
_geom_angle
O6 Mn O5 91.15(8)
O6 Mn O4 89.00(8)
O5 Mn O4 176.59(8)
O6 Mn O2 179.63(8)
O5 Mn O2 88.76(8)
O4 Mn O2 91.06(8)
O6 Mn N2 103.08(8)
O5 Mn N2 90.84(8)
O4 Mn N2 85.81(8)
O2 Mn N2 76.56(8)
O6 Mn N4 87.97(8)
O5 Mn N4 107.69(8)
O4 Mn N4 75.72(8)
O2 Mn N4 92.41(8)
N2 Mn N4 158.37(8)
C8 S1 C9 100.49(15)
C8 S2 C11 98.56(15)
C19 S3 C20 106.22(19)
C19 S4 C22 102.25(16)
C1 O1 H1O 109.5
C7 O2 Mn 117.16(16)
C12 O3 H3O 109.5
C18 O4 Mn 118.58(16)
C24 O5 Mn 127.44(18)
C26 O6 Mn 128.08(18)
C7 N1 N2 112.7(2)
C8 N2 N1 114.1(2)
C8 N2 Mn 136.74(18)
N1 N2 Mn 108.16(14)
O4 C18 N3 124.8(2)
O4 C18 C17 117.2(2)
N3 C18 C17 118.0(2)
C18 N3 N4 112.2(2)
O1 C1 C2 117.8(3)
O1 C1 C6 123.0(2)
C2 C1 C6 119.2(3)
C3 C2 C1 121.3(3)
C3 C2 H2 119.3
C1 C2 H2 119.3
C2 C3 C4 120.0(3)
C2 C3 H3 120.0
C4 C3 H3 120.0
C5 C4 C3 119.4(3)
C5 C4 H4 120.3
C3 C4 H4 120.3
C4 C5 C6 121.8(3)
C4 C5 H5 119.1
C6 C5 H5 119.1
C5 C6 C1 118.2(3)
C5 C6 C7 119.8(2)
C1 C6 C7 122.0(2)
O2 C7 N1 124.9(2)
O2 C7 C6 118.1(2)
N1 C7 C6 117.0(2)
N2 C8 S1 121.0(2)
N2 C8 S2 119.67(19)
S1 C8 S2 119.27(15)
C10 C9 S1 115.0(3)
C10 C9 H9A 108.5
S1 C9 H9A 108.5
C10 C9 H9B 108.5
S1 C9 H9B 108.5
H9A C9 H9B 107.5
C9 C10 C11 113.4(3)
C9 C10 H10A 108.9
C11 C10 H10A 108.9
C9 C10 H10B 108.9
C11 C10 H10B 108.9
H10A C10 H10B 107.7
C10 C11 S2 114.2(3)
C10 C11 H11A 108.7
S2 C11 H11A 108.7
C10 C11 H11B 108.7
S2 C11 H11B 108.7
H11A C11 H11B 107.6
O3 C12 C13 117.9(3)
O3 C12 C17 122.7(3)
C13 C12 C17 119.4(3)
C12 C13 C14 120.4(3)
C12 C13 H13 119.8
C14 C13 H13 119.8
C15 C14 C13 120.6(3)
C15 C14 H14 119.7
C13 C14 H14 119.7
C14 C15 C16 119.7(3)
C14 C15 H15 120.1
C16 C15 H15 120.1
C15 C16 C17 121.3(3)
C15 C16 H16 119.3
C17 C16 H16 119.3
C16 C17 C12 118.6(3)
C16 C17 C18 119.6(3)
C12 C17 C18 121.8(2)
C19 N4 N3 114.6(2)
C19 N4 Mn 137.09(19)
N3 N4 Mn 108.36(14)
N4 C19 S4 117.2(2)
N4 C19 S3 120.9(2)
S4 C19 S3 121.67(15)
C21 C20 S3 127.4(3)
C21 C20 H20A 105.5
S3 C20 H20A 105.5
C21 C20 H20B 105.5
S3 C20 H20B 105.5
H20A C20 H20B 106.0
C20 C21 C22 122.5(4)
C20 C21 H21A 106.7
C22 C21 H21A 106.7
C20 C21 H21B 106.7
C22 C21 H21B 106.7
H21A C21 H21B 106.6
C21 C22 S4 112.3(3)
C21 C22 H22A 109.2
S4 C22 H22A 109.2
C21 C22 H22B 109.2
S4 C22 H22B 109.2
H22A C22 H22B 107.9
C24 C23 H23A 109.5
C24 C23 H23B 109.5
H23A C23 H23B 109.5
C24 C23 H23C 109.5
H23A C23 H23C 109.5
H23B C23 H23C 109.5
O5 C24 C25 124.5(3)
O5 C24 C23 114.8(3)
C25 C24 C23 120.7(3)
C26 C25 C24 124.1(3)
C26 C25 H25 118.0
C24 C25 H25 118.0
O6 C26 C25 124.1(3)
O6 C26 C27 114.3(3)
C25 C26 C27 121.7(3)
C26 C27 H27A 109.5
C26 C27 H27B 109.5
H27A C27 H27B 109.5
C26 C27 H27C 109.5
H27A C27 H27C 109.5
H27B C27 H27C 109.5

loop_
_geom_bond_atom_site_label_1
_geom_bond_atom_site_label_2
_geom_bond_distance
Mn O6 1.9082(19)
Mn O5 1.9123(19)
Mn O4 1.9209(19)
Mn O2 1.9221(19)
Mn N2 2.261(2)
Mn N4 2.280(2)
S1 C8 1.747(3)
S1 C9 1.806(3)
S2 C8 1.749(3)
S2 C11 1.810(4)
S3 C19 1.746(3)
S3 C20 1.769(4)
S4 C19 1.741(3)
S4 C22 1.804(4)
O1 C1 1.347(3)
O1 H1O 0.8400
O2 C7 1.301(3)
O3 C12 1.348(4)
O3 H3O 0.8400
O4 C18 1.296(3)
O5 C24 1.280(3)
O6 C26 1.282(3)
N1 C7 1.314(3)
N1 N2 1.389(3)
N2 C8 1.295(3)
C18 N3 1.313(3)
C18 C17 1.468(4)
N3 N4 1.400(3)
C1 C2 1.386(4)
C1 C6 1.415(4)
C2 C3 1.374(5)
C2 H2 0.9500
C3 C4 1.395(5)
C3 H3 0.9500
C4 C5 1.368(4)
C4 H4 0.9500
C5 C6 1.401(4)
C5 H5 0.9500
C6 C7 1.466(4)
C9 C10 1.511(5)
C9 H9A 0.9900
C9 H9B 0.9900
C10 C11 1.516(5)
C10 H10A 0.9900
C10 H10B 0.9900
C11 H11A 0.9900
C11 H11B 0.9900
C12 C13 1.387(4)
C12 C17 1.415(4)
C13 C14 1.387(5)
C13 H13 0.9500
C14 C15 1.373(5)
C14 H14 0.9500
C15 C16 1.378(4)
C15 H15 0.9500
C16 C17 1.395(4)
C16 H16 0.9500
N4 C19 1.285(3)
C20 C21 1.331(6)
C20 H20A 0.9900
C20 H20B 0.9900
C21 C22 1.497(7)
C21 H21A 0.9900
C21 H21B 0.9900
C22 H22A 0.9900
C22 H22B 0.9900
C23 C24 1.500(4)
C23 H23A 0.9800
C23 H23B 0.9800
C23 H23C 0.9800
C24 C25 1.385(4)
C25 C26 1.384(4)
C25 H25 0.9500
C26 C27 1.500(4)
C27 H27A 0.9800
C27 H27B 0.9800
C27 H27C 0.9800

loop_
_geom_torsion_atom_site_label_1
_geom_torsion_atom_site_label_2
_geom_torsion_atom_site_label_3
_geom_torsion_atom_site_label_4
_geom_torsion
O6 Mn O2 C7 -20(14)
O5 Mn O2 C7 -96.32(18)
O4 Mn O2 C7 80.28(18)
N2 Mn O2 C7 -5.16(17)
N4 Mn O2 C7 156.02(18)
O6 Mn O4 C18 -83.97(19)
O5 Mn O4 C18 -176.6(13)
O2 Mn O4 C18 96.40(19)
N2 Mn O4 C18 172.84(19)
N4 Mn O4 C18 4.19(18)
O6 Mn O5 C24 -9.0(2)
O4 Mn O5 C24 83.6(15)
O2 Mn O5 C24 170.7(2)
N2 Mn O5 C24 94.1(2)
N4 Mn O5 C24 -97.2(2)
O5 Mn O6 C26 7.0(2)
O4 Mn O6 C26 -169.6(2)
O2 Mn O6 C26 -70(14)
N2 Mn O6 C26 -84.1(2)
N4 Mn O6 C26 114.7(2)
C7 N1 N2 C8 -176.5(2)
C7 N1 N2 Mn -5.9(2)
O6 Mn N2 C8 -6.6(3)
O5 Mn N2 C8 -97.9(3)
O4 Mn N2 C8 81.4(3)
O2 Mn N2 C8 173.5(3)
N4 Mn N2 C8 112.6(3)
O6 Mn N2 N1 -174.11(14)
O5 Mn N2 N1 94.52(15)
O4 Mn N2 N1 -86.11(15)
O2 Mn N2 N1 5.99(14)
N4 Mn N2 N1 -55.0(3)
Mn O4 C18 N3 -3.2(3)
Mn O4 C18 C17 179.14(17)
O4 C18 N3 N4 -1.6(3)
C17 C18 N3 N4 176.0(2)
O1 C1 C2 C3 -178.0(3)
C6 C1 C2 C3 0.4(5)
C1 C2 C3 C4 1.7(5)
C2 C3 C4 C5 -3.1(6)
C3 C4 C5 C6 2.3(5)
C4 C5 C6 C1 -0.1(5)
C4 C5 C6 C7 -179.5(3)
O1 C1 C6 C5 177.1(3)
C2 C1 C6 C5 -1.2(4)
O1 C1 C6 C7 -3.5(4)
C2 C1 C6 C7 178.2(3)
Mn O2 C7 N1 3.8(3)
Mn O2 C7 C6 -176.90(17)
N2 N1 C7 O2 2.2(4)
N2 N1 C7 C6 -177.1(2)
C5 C6 C7 O2 8.4(4)
C1 C6 C7 O2 -171.0(2)
C5 C6 C7 N1 -172.2(3)
C1 C6 C7 N1 8.4(4)
N1 N2 C8 S1 6.0(3)
Mn N2 C8 S1 -161.05(14)
N1 N2 C8 S2 -172.79(17)
Mn N2 C8 S2 20.2(4)
C9 S1 C8 N2 -162.6(2)
C9 S1 C8 S2 16.2(2)
C11 S2 C8 N2 -143.7(2)
C11 S2 C8 S1 37.5(2)
C8 S1 C9 C10 -64.3(3)
S1 C9 C10 C11 40.9(4)
C9 C10 C11 S2 30.6(4)
C8 S2 C11 C10 -68.9(3)
O3 C12 C13 C14 178.0(3)
C17 C12 C13 C14 -0.8(5)
C12 C13 C14 C15 0.3(6)
C13 C14 C15 C16 0.2(6)
C14 C15 C16 C17 -0.2(5)
C15 C16 C17 C12 -0.3(4)
C15 C16 C17 C18 178.5(3)
O3 C12 C17 C16 -177.9(3)
C13 C12 C17 C16 0.8(4)
O3 C12 C17 C18 3.3(4)
C13 C12 C17 C18 -178.0(3)
O4 C18 C17 C16 4.0(4)
N3 C18 C17 C16 -173.8(2)
O4 C18 C17 C12 -177.1(2)
N3 C18 C17 C12 5.0(4)
C18 N3 N4 C19 -175.4(2)
C18 N3 N4 Mn 4.5(2)
O6 Mn N4 C19 -95.3(3)
O5 Mn N4 C19 -4.7(3)
O4 Mn N4 C19 175.2(3)
O2 Mn N4 C19 84.8(3)
N2 Mn N4 C19 143.1(3)
O6 Mn N4 N3 84.78(16)
O5 Mn N4 N3 175.34(14)
O4 Mn N4 N3 -4.71(15)
O2 Mn N4 N3 -95.19(16)
N2 Mn N4 N3 -36.9(3)
N3 N4 C19 S4 173.67(18)
Mn N4 C19 S4 -6.3(4)
N3 N4 C19 S3 -1.3(3)
Mn N4 C19 S3 178.78(14)
C22 S4 C19 N4 148.4(2)
C22 S4 C19 S3 -36.7(2)
C20 S3 C19 N4 -179.5(3)
C20 S3 C19 S4 5.8(3)
C19 S3 C20 C21 13.9(7)
S3 C20 C21 C22 9.6(10)
C20 C21 C22 S4 -49.9(8)
C19 S4 C22 C21 58.6(3)
Mn O5 C24 C25 7.6(4)
Mn O5 C24 C23 -171.00(18)
O5 C24 C25 C26 -1.1(4)
C23 C24 C25 C26 177.5(3)
Mn O6 C26 C25 -3.6(4)
Mn O6 C26 C27 176.3(2)
C24 C25 C26 O6 -1.1(4)
C24 C25 C26 C27 179.0(3)
